data_4500478
loop_
_publ_author_name
'Mishra, Ashutosh Kumar'
'Kumar, Jitendra'
'Khanna, Shruti'
'Verma, Sandeep'

_publ_section_title
;
 Crystallographic Signatures of Cobalt Coordination with Modified Adenine
 Nucleobase Containing Carboxyl Group Pendants
;
_journal_issue 5
_journal_name_full 'Crystal Growth &amp; Design'
_journal_page_first 1623
_journal_paper_doi 10.1021/cg101581g
_journal_volume 11
_journal_year 2011
_chemical_formula_sum 'C17 H18 Co N10 O5'
_chemical_formula_weight 501.34
_chemical_name_systematic
;
 ?
;
_space_group_IT_number 2
_symmetry_cell_setting triclinic
_symmetry_space_group_name_Hall '-P 1'
_symmetry_space_group_name_H-M 'P -1'
_atom_sites_solution_hydrogens geom
_atom_sites_solution_primary direct
_atom_sites_solution_secondary difmap
_audit_creation_method SHELXL-97
_cell_angle_alpha 79.914(6)
_cell_angle_beta 89.183(7)
_cell_angle_gamma 81.247(7)
_cell_formula_units_Z 2
_cell_length_a 8.451(3)
_cell_length_b 9.032(4)
_cell_length_c 13.264(5)
_cell_measurement_reflns_used 4110
_cell_measurement_temperature 100(2)
_cell_measurement_theta_max 27.0
_cell_measurement_theta_min 2.3
_cell_volume 985.1(7)
_computing_cell_refinement 'SMART 5.628 (Bruker, 2003)'
_computing_data_collection 'SMART 5.628 (Bruker, 2003)'
_computing_data_reduction 'SAINT+ 6.45  (Bruker, 2003)'
_computing_molecular_graphics 'DIAMOND 3.1d'
_computing_structure_refinement 'SHELXL-97 (Sheldrick, 1997)'
_computing_structure_solution Sir92
_diffrn_ambient_temperature 100(2)
_diffrn_measured_fraction_theta_full 0.971
_diffrn_measured_fraction_theta_max 0.957
_diffrn_measurement_device_type 'CCD area Detector'
_diffrn_measurement_method 'Phi-Omega scans'
_diffrn_radiation_monochromator graphite
_diffrn_radiation_source 'fine-focus sealed tube'
_diffrn_radiation_type MoK\a
_diffrn_radiation_wavelength 0.71073
_diffrn_reflns_av_R_equivalents 0.0316
_diffrn_reflns_av_sigmaI/netI 0.0701
_diffrn_reflns_limit_h_max 10
_diffrn_reflns_limit_h_min -10
_diffrn_reflns_limit_k_max 11
_diffrn_reflns_limit_k_min -5
_diffrn_reflns_limit_l_max 16
_diffrn_reflns_limit_l_min -16
_diffrn_reflns_number 5812
_diffrn_reflns_theta_full 25.00
_diffrn_reflns_theta_max 26.99
_diffrn_reflns_theta_min 2.32
_exptl_absorpt_coefficient_mu 0.929
_exptl_absorpt_correction_T_max 0.830
_exptl_absorpt_correction_T_min 0.757
_exptl_absorpt_correction_type psi-scan
_exptl_absorpt_process_details '(North et al., 1968)'
_exptl_crystal_colour PINK
_exptl_crystal_density_diffrn 1.690
_exptl_crystal_density_method 'not measured'
_exptl_crystal_description BLOCKS
_exptl_crystal_F_000 514
_exptl_crystal_size_max 0.32
_exptl_crystal_size_mid 0.25
_exptl_crystal_size_min 0.20
_refine_diff_density_max 1.284
_refine_diff_density_min -0.854
_refine_diff_density_rms 0.226
_refine_ls_extinction_method none
_refine_ls_goodness_of_fit_ref 1.104
_refine_ls_hydrogen_treatment mixed
_refine_ls_matrix_type full
_refine_ls_number_parameters 306
_refine_ls_number_reflns 4110
_refine_ls_number_restraints 3
_refine_ls_restrained_S_all 1.104
_refine_ls_R_factor_all 0.0858
_refine_ls_R_factor_gt 0.0639
_refine_ls_shift/su_max 0.000
_refine_ls_shift/su_mean 0.000
_refine_ls_structure_factor_coef Fsqd
_refine_ls_weighting_details 'calc w=1/[\s^2^(Fo^2^)+(0.1298P)^2^+1.6298P] where P=(Fo^2^+2Fc^2^)/3'
_refine_ls_weighting_scheme calc
_refine_ls_wR_factor_gt 0.1664
_refine_ls_wR_factor_ref 0.2237
_reflns_number_gt 3271
_reflns_number_total 4110
_reflns_threshold_expression >2sigma(I)
_cod_data_source_file cg101581g_si_001.cif
_cod_data_source_block Complex3
_cod_depositor_comments
;
The following automatic conversions were performed:

'_symmetry_cell_setting' value 'TRICLINIC' changed to 'triclinic'
according to /home/saulius/struct/CIF-dictionaries/cif_core.dic
dictionary named 'cif_core.dic' version 2.4.1 from
2010-06-29.

'_exptl_absorpt_correction_type' value 'PSI-SCAN'
changed to 'psi-scan' according to
/home/saulius/struct/CIF-dictionaries/cif_core.dic dictionary named
'cif_core.dic' version 2.4.1 from 2010-06-29.

Automatic conversion script
Id: cif_fix_values 1715 2011-07-08 13:25:40Z adriana 
;
_cod_original_sg_symbol_H-M P-1
_cod_database_code 4500478

loop_
_symmetry_equiv_pos_as_xyz
'x, y, z'
'-x, -y, -z'

loop_
_atom_site_label
_atom_site_type_symbol
_atom_site_fract_x
_atom_site_fract_y
_atom_site_fract_z
_atom_site_U_iso_or_equiv
_atom_site_adp_type
_atom_site_occupancy
_atom_site_symmetry_multiplicity
_atom_site_calc_flag
_atom_site_refinement_flags
C2' C 0.7596(7) 0.6474(6) 1.0122(4) 0.0322(12) Uani 1 1 d .
H2' H 0.7728 0.7391 1.0314 0.039 Uiso 1 1 calc R
C2 C -0.0127(7) 0.7189(8) 0.5679(4) 0.0380(14) Uani 1 1 d .
H2 H -0.0583 0.7187 0.6321 0.046 Uiso 1 1 calc R
C4' C 0.7851(6) 0.3975(5) 1.0457(4) 0.0223(10) Uani 1 1 d .
C4 C -0.0284(6) 0.6969(6) 0.4063(4) 0.0225(10) Uani 1 1 d .
C5 C 0.1231(5) 0.7349(5) 0.3843(4) 0.0208(9) Uani 1 1 d .
C5' C 0.7196(5) 0.3923(5) 0.9514(4) 0.0199(9) Uani 1 1 d .
C6 C 0.2105(6) 0.7605(6) 0.4677(4) 0.0258(10) Uani 1 1 d .
C6' C 0.6698(6) 0.5322(5) 0.8857(4) 0.0222(10) Uani 1 1 d .
C8 C 0.0232(6) 0.6988(6) 0.2445(4) 0.0211(9) Uani 1 1 d .
H8 H 0.0092 0.6915 0.1763 0.025 Uiso 1 1 calc R
C8' C 0.7798(6) 0.1605(6) 1.0303(4) 0.0237(10) Uani 1 1 d .
H8' H 0.7940 0.0548 1.0460 0.028 Uiso 1 1 calc R
C10' C 0.9034(7) 0.1995(6) 1.1942(4) 0.0282(11) Uani 1 1 d .
H10C H 0.8327 0.1482 1.2418 0.034 Uiso 1 1 calc R
H10D H 0.9257 0.2877 1.2208 0.034 Uiso 1 1 calc R
C10 C -0.2466(5) 0.6356(6) 0.3041(4) 0.0212(10) Uani 1 1 d .
H10A H -0.2881 0.5999 0.3711 0.025 Uiso 1 1 calc R
H10B H -0.2407 0.5540 0.2648 0.025 Uiso 1 1 calc R
C11' C 1.0595(6) 0.0923(5) 1.1889(4) 0.0233(10) Uani 1 1 d .
C11 C -0.3621(6) 0.7725(6) 0.2504(4) 0.0234(10) Uani 1 1 d .
C12 C 0.4535(6) 0.8083(6) 0.5477(4) 0.0253(10) Uani 1 1 d .
H12A H 0.3876 0.8780 0.5846 0.030 Uiso 1 1 calc R
H12B H 0.5465 0.8543 0.5232 0.030 Uiso 1 1 calc R
C13 C 0.5085(6) 0.6603(6) 0.6207(4) 0.0265(11) Uani 1 1 d .
H13A H 0.5969 0.6018 0.5906 0.032 Uiso 1 1 calc R
H13B H 0.4215 0.6007 0.6310 0.032 Uiso 1 1 calc R
C14 C 0.5618(6) 0.6897(5) 0.7238(4) 0.0247(10) Uani 1 1 d .
H14A H 0.6530 0.7441 0.7147 0.030 Uiso 1 1 calc R
H14B H 0.4755 0.7519 0.7531 0.030 Uiso 1 1 calc R
N1' N 0.6916(6) 0.6600(5) 0.9200(3) 0.0299(10) Uani 1 1 d .
N1 N 0.1377(6) 0.7521(6) 0.5592(3) 0.0329(11) Uani 1 1 d .
N3 N -0.1040(5) 0.6866(6) 0.4966(3) 0.0306(10) Uani 1 1 d .
N3' N 0.8113(6) 0.5239(5) 1.0805(3) 0.0313(10) Uani 1 1 d .
N6' N 0.6059(5) 0.5427(4) 0.7933(3) 0.0236(9) Uani 1 1 d .
H6' H 0.5895 0.4608 0.7732 0.028 Uiso 1 1 calc R
N6 N 0.3627(5) 0.7873(5) 0.4601(3) 0.0258(9) Uani 1 1 d .
H6 H 0.4081 0.7922 0.4014 0.031 Uiso 1 1 calc R
N7' N 0.7170(5) 0.2406(4) 0.9422(3) 0.0196(8) Uani 1 1 d .
N7 N 0.1533(5) 0.7380(5) 0.2796(3) 0.0219(8) Uani 1 1 d .
N9' N 0.8211(5) 0.2508(5) 1.0951(3) 0.0244(9) Uani 1 1 d .
N9 N -0.0872(5) 0.6705(5) 0.3163(3) 0.0212(8) Uani 1 1 d .
O1 O -0.5081(4) 0.7515(4) 0.2548(2) 0.0211(7) Uani 1 1 d .
O1' O 1.1540(4) 0.0614(4) 1.2646(3) 0.0277(8) Uani 1 1 d .
O2 O -0.3093(5) 0.8874(4) 0.2048(3) 0.0352(9) Uani 1 1 d .
O2' O 1.0847(4) 0.0290(4) 1.1111(3) 0.0238(7) Uani 1 1 d .
O1W O 0.5740(4) -0.0363(4) 0.8919(3) 0.0269(8) Uani 1 1 d D
Co1 Co 0.71052(7) 0.11863(7) 0.82046(5) 0.0192(2) Uani 1 1 d .
H1W1 H 0.592(8) -0.131(3) 0.893(7) 0.07(3) Uiso 1 1 d D
H1W2 H 0.477(3) -0.005(7) 0.877(6) 0.05(2) Uiso 1 1 d D

loop_
_atom_site_aniso_label
_atom_site_aniso_U_11
_atom_site_aniso_U_22
_atom_site_aniso_U_33
_atom_site_aniso_U_23
_atom_site_aniso_U_13
_atom_site_aniso_U_12
C2' 0.045(3) 0.019(2) 0.032(3) -0.007(2) -0.011(2) 0.002(2)
C2 0.031(3) 0.065(4) 0.021(3) -0.012(3) -0.002(2) -0.014(3)
C4' 0.024(2) 0.019(2) 0.023(2) -0.0037(18) -0.0028(19) -0.0002(18)
C4 0.019(2) 0.030(3) 0.019(2) -0.0058(19) -0.0066(18) -0.0060(19)
C5 0.016(2) 0.026(2) 0.019(2) -0.0021(18) 0.0015(18) -0.0005(18)
C5' 0.019(2) 0.019(2) 0.023(2) -0.0034(18) -0.0035(18) -0.0047(17)
C6 0.024(2) 0.029(3) 0.025(3) -0.003(2) -0.003(2) -0.006(2)
C6' 0.025(2) 0.020(2) 0.021(2) -0.0035(18) -0.0030(19) 0.0006(18)
C8 0.020(2) 0.027(2) 0.015(2) -0.0041(18) -0.0043(18) 0.0014(18)
C8' 0.029(2) 0.022(2) 0.019(2) -0.0031(18) 0.000(2) -0.0004(19)
C10' 0.035(3) 0.031(3) 0.015(2) -0.0048(19) -0.005(2) 0.006(2)
C10 0.017(2) 0.027(2) 0.019(2) -0.0017(19) -0.0051(18) -0.0040(18)
C11' 0.029(3) 0.020(2) 0.020(2) -0.0023(18) -0.003(2) -0.0037(19)
C11 0.023(2) 0.023(2) 0.025(2) -0.0062(19) 0.0009(19) -0.0050(19)
C12 0.027(2) 0.029(3) 0.022(2) -0.003(2) -0.009(2) -0.011(2)
C13 0.029(3) 0.030(3) 0.021(2) -0.003(2) -0.007(2) -0.008(2)
C14 0.025(2) 0.018(2) 0.028(3) 0.0053(19) -0.009(2) -0.0022(18)
N1' 0.043(3) 0.020(2) 0.026(2) -0.0033(17) -0.009(2) -0.0032(18)
N1 0.028(2) 0.053(3) 0.019(2) -0.006(2) 0.0012(18) -0.010(2)
N3 0.026(2) 0.045(3) 0.022(2) -0.0067(19) -0.0012(18) -0.009(2)
N3' 0.040(3) 0.028(2) 0.023(2) -0.0057(18) -0.012(2) 0.0066(19)
N6' 0.033(2) 0.0134(18) 0.023(2) 0.0032(15) -0.0104(18) -0.0025(16)
N6 0.024(2) 0.041(3) 0.0128(19) -0.0020(17) -0.0062(16) -0.0086(18)
N7' 0.022(2) 0.0187(19) 0.0169(18) -0.0025(15) -0.0032(15) -0.0009(15)
N7 0.022(2) 0.022(2) 0.023(2) -0.0039(16) -0.0001(16) -0.0063(16)
N9' 0.026(2) 0.027(2) 0.020(2) -0.0062(16) -0.0048(17) 0.0006(17)
N9 0.0191(19) 0.027(2) 0.0177(19) -0.0032(16) -0.0006(15) -0.0062(16)
O1 0.0163(15) 0.0234(17) 0.0221(17) 0.0023(13) -0.0054(13) -0.0048(13)
O1' 0.033(2) 0.0246(18) 0.0235(18) -0.0004(14) -0.0115(15) -0.0016(15)
O2 0.0285(19) 0.027(2) 0.046(2) 0.0105(17) -0.0020(17) -0.0095(16)
O2' 0.0218(17) 0.0236(17) 0.0250(18) -0.0053(14) -0.0039(14) 0.0015(13)
O1W 0.029(2) 0.0208(18) 0.0290(19) 0.0007(15) -0.0026(16) -0.0043(15)
Co1 0.0193(4) 0.0192(4) 0.0186(4) -0.0024(2) -0.0032(2) -0.0027(2)

loop_
_atom_type_symbol
_atom_type_description
_atom_type_scat_dispersion_real
_atom_type_scat_dispersion_imag
_atom_type_scat_source
C C 0.0033 0.0016 'International Tables Vol C Tables 4.2.6.8 and 6.1.1.4'
H H 0.0000 0.0000 'International Tables Vol C Tables 4.2.6.8 and 6.1.1.4'
N N 0.0061 0.0033 'International Tables Vol C Tables 4.2.6.8 and 6.1.1.4'
O O 0.0106 0.0060 'International Tables Vol C Tables 4.2.6.8 and 6.1.1.4'
Co Co 0.3494 0.9721 'International Tables Vol C Tables 4.2.6.8 and 6.1.1.4'

loop_
_geom_angle_atom_site_label_1
_geom_angle_atom_site_label_2
_geom_angle_atom_site_label_3
_geom_angle
_geom_angle_site_symmetry_1
_geom_angle_site_symmetry_3
N3' C2' N1' 129.8(5) . .
N3' C2' H2' 115.1 . .
N1' C2' H2' 115.1 . .
N3 C2 N1 128.4(5) . .
N3 C2 H2 115.8 . .
N1 C2 H2 115.8 . .
N3' C4' N9' 126.9(4) . .
N3' C4' C5' 126.4(4) . .
N9' C4' C5' 106.7(4) . .
N3 C4 N9 126.2(4) . .
N3 C4 C5 127.9(4) . .
N9 C4 C5 105.9(4) . .
C4 C5 N7 109.4(4) . .
C4 C5 C6 116.0(4) . .
N7 C5 C6 134.6(4) . .
C4' C5' N7' 109.5(4) . .
C4' C5' C6' 117.5(4) . .
N7' C5' C6' 133.0(4) . .
N6 C6 N1 119.6(5) . .
N6 C6 C5 122.9(5) . .
N1 C6 C5 117.5(4) . .
N6' C6' N1' 119.6(4) . .
N6' C6' C5' 123.5(4) . .
N1' C6' C5' 117.0(4) . .
N7 C8 N9 114.0(4) . .
N7 C8 H8 123.0 . .
N9 C8 H8 123.0 . .
N7' C8' N9' 112.5(4) . .
N7' C8' H8' 123.7 . .
N9' C8' H8' 123.7 . .
N9' C10' C11' 113.4(4) . .
N9' C10' H10C 108.9 . .
C11' C10' H10C 108.9 . .
N9' C10' H10D 108.9 . .
C11' C10' H10D 108.9 . .
H10C C10' H10D 107.7 . .
N9 C10 C11 112.7(4) . .
N9 C10 H10A 109.0 . .
C11 C10 H10A 109.0 . .
N9 C10 H10B 109.0 . .
C11 C10 H10B 109.0 . .
H10A C10 H10B 107.8 . .
O1' C11' O2' 122.0(5) . .
O1' C11' C10' 119.1(4) . .
O2' C11' C10' 118.7(4) . .
O2 C11 O1 126.6(5) . .
O2 C11 C10 120.0(4) . .
O1 C11 C10 113.3(4) . .
N6 C12 C13 113.0(4) . .
N6 C12 H12A 109.0 . .
C13 C12 H12A 109.0 . .
N6 C12 H12B 109.0 . .
C13 C12 H12B 109.0 . .
H12A C12 H12B 107.8 . .
C12 C13 C14 111.4(4) . .
C12 C13 H13A 109.3 . .
C14 C13 H13A 109.3 . .
C12 C13 H13B 109.3 . .
C14 C13 H13B 109.3 . .
H13A C13 H13B 108.0 . .
N6' C14 C13 109.1(4) . .
N6' C14 H14A 109.9 . .
C13 C14 H14A 109.9 . .
N6' C14 H14B 109.9 . .
C13 C14 H14B 109.9 . .
H14A C14 H14B 108.3 . .
C2' N1' C6' 118.9(4) . .
C2 N1 C6 119.6(5) . .
C2 N3 C4 110.5(4) . .
C2' N3' C4' 110.3(4) . .
C6' N6' C14 122.6(4) . .
C6' N6' H6' 118.7 . .
C14 N6' H6' 118.7 . .
C6 N6 C12 122.4(4) . .
C6 N6 H6 118.8 . .
C12 N6 H6 118.8 . .
C8' N7' C5' 104.3(4) . .
C8' N7' Co1 116.0(3) . .
C5' N7' Co1 136.2(3) . .
C8 N7 C5 103.8(4) . .
C8 N7 Co1 119.6(3) . 2_666
C5 N7 Co1 128.8(3) . 2_666
C4' N9' C8' 107.0(4) . .
C4' N9' C10' 126.2(4) . .
C8' N9' C10' 126.5(4) . .
C8 N9 C4 106.9(4) . .
C8 N9 C10 128.9(4) . .
C4 N9 C10 123.9(4) . .
C11 O1 Co1 130.4(3) . 2_566
C11' O1' Co1 85.2(3) . 2_757
C11' O2' Co1 92.7(3) . 2_757
Co1 O1W H1W1 126(6) . .
Co1 O1W H1W2 110(5) . .
H1W1 O1W H1W2 108(5) . .
O1W Co1 O1 90.31(14) . 2_566
O1W Co1 N7' 96.90(16) . .
O1 Co1 N7' 97.73(14) 2_566 .
O1W Co1 O2' 87.91(15) . 2_757
O1 Co1 O2' 174.79(13) 2_566 2_757
N7' Co1 O2' 87.34(14) . 2_757
O1W Co1 N7 168.99(15) . 2_666
O1 Co1 N7 86.63(14) 2_566 2_666
N7' Co1 N7 94.00(16) . 2_666
O2' Co1 N7 94.21(15) 2_757 2_666
O1W Co1 O1' 90.38(15) . 2_757
O1 Co1 O1' 115.40(13) 2_566 2_757
N7' Co1 O1' 146.06(14) . 2_757
O2' Co1 O1' 59.75(13) 2_757 2_757
N7 Co1 O1' 81.41(15) 2_666 2_757

loop_
_geom_bond_atom_site_label_1
_geom_bond_atom_site_label_2
_geom_bond_distance
_geom_bond_site_symmetry_2
C2' N3' 1.329(7) .
C2' N1' 1.338(7) .
C2' H2' 0.9300 .
C2 N3 1.327(7) .
C2 N1 1.348(7) .
C2 H2 0.9300 .
C4' N3' 1.353(6) .
C4' N9' 1.363(6) .
C4' C5' 1.386(7) .
C4 N3 1.346(7) .
C4 N9 1.371(6) .
C4 C5 1.389(6) .
C5 N7 1.405(6) .
C5 C6 1.410(7) .
C5' N7' 1.400(6) .
C5' C6' 1.413(7) .
C6 N6 1.343(6) .
C6 N1 1.348(7) .
C6' N6' 1.328(6) .
C6' N1' 1.351(6) .
C8 N7 1.319(6) .
C8 N9 1.343(6) .
C8 H8 0.9300 .
C8' N7' 1.333(6) .
C8' N9' 1.366(6) .
C8' H8' 0.9300 .
C10' N9' 1.464(6) .
C10' C11' 1.521(7) .
C10' H10C 0.9700 .
C10' H10D 0.9700 .
C10 N9 1.446(6) .
C10 C11 1.527(7) .
C10 H10A 0.9700 .
C10 H10B 0.9700 .
C11' O1' 1.258(6) .
C11' O2' 1.265(6) .
C11 O2 1.247(6) .
C11 O1 1.275(6) .
C12 N6 1.456(6) .
C12 C13 1.521(7) .
C12 H12A 0.9700 .
C12 H12B 0.9700 .
C13 C14 1.525(7) .
C13 H13A 0.9700 .
C13 H13B 0.9700 .
C14 N6' 1.477(6) .
C14 H14A 0.9700 .
C14 H14B 0.9700 .
N6' H6' 0.8600 .
N6 H6 0.8600 .
N7' Co1 2.113(4) .
N7 Co1 2.138(4) 2_666
O1 Co1 2.080(3) 2_566
O1' Co1 2.296(4) 2_757
O2' Co1 2.125(3) 2_757
O1W Co1 2.045(4) .
O1W H1W1 0.84(2) .
O1W H1W2 0.84(2) .
Co1 O1 2.080(3) 2_566
Co1 O2' 2.125(3) 2_757
Co1 N7 2.138(4) 2_666
Co1 O1' 2.296(4) 2_757

loop_
_geom_torsion_atom_site_label_1
_geom_torsion_atom_site_label_2
_geom_torsion_atom_site_label_3
_geom_torsion_atom_site_label_4
_geom_torsion
_geom_torsion_site_symmetry_4
N3 C4 C5 N7 -177.7(5) .
N9 C4 C5 N7 2.6(6) .
N3 C4 C5 C6 2.5(8) .
N9 C4 C5 C6 -177.2(4) .
N3' C4' C5' N7' 178.0(5) .
N9' C4' C5' N7' -0.7(6) .
N3' C4' C5' C6' -2.2(8) .
N9' C4' C5' C6' 179.1(4) .
C4 C5 C6 N6 175.0(5) .
N7 C5 C6 N6 -4.7(9) .
C4 C5 C6 N1 -2.6(7) .
N7 C5 C6 N1 177.6(5) .
C4' C5' C6' N6' 179.7(5) .
N7' C5' C6' N6' -0.5(9) .
C4' C5' C6' N1' 0.6(7) .
N7' C5' C6' N1' -179.7(5) .
N9' C10' C11' O1' 167.9(4) .
N9' C10' C11' O2' -16.9(7) .
N9 C10 C11 O2 14.1(7) .
N9 C10 C11 O1 -168.6(4) .
N6 C12 C13 C14 -164.4(4) .
C12 C13 C14 N6' 177.1(4) .
N3' C2' N1' C6' -0.8(10) .
N6' C6' N1' C2' -178.4(5) .
C5' C6' N1' C2' 0.8(7) .
N3 C2 N1 C6 2.5(11) .
N6 C6 N1 C2 -177.3(5) .
C5 C6 N1 C2 0.5(8) .
N1 C2 N3 C4 -2.7(9) .
N9 C4 N3 C2 179.7(5) .
C5 C4 N3 C2 0.1(8) .
N1' C2' N3' C4' -0.6(9) .
N9' C4' N3' C2' -179.4(5) .
C5' C4' N3' C2' 2.2(8) .
N1' C6' N6' C14 2.2(8) .
C5' C6' N6' C14 -177.0(5) .
C13 C14 N6' C6' 174.1(5) .
N1 C6 N6 C12 -0.2(8) .
C5 C6 N6 C12 -177.8(5) .
C13 C12 N6 C6 74.9(6) .
N9' C8' N7' C5' 0.4(5) .
N9' C8' N7' Co1 162.8(3) .
C4' C5' N7' C8' 0.2(5) .
C6' C5' N7' C8' -179.6(5) .
C4' C5' N7' Co1 -156.7(4) .
C6' C5' N7' Co1 23.5(8) .
N9 C8 N7 C5 -0.1(5) .
N9 C8 N7 Co1 -151.9(3) 2_666
C4 C5 N7 C8 -1.5(5) .
C6 C5 N7 C8 178.2(6) .
C4 C5 N7 Co1 146.6(4) 2_666
C6 C5 N7 Co1 -33.6(8) 2_666
N3' C4' N9' C8' -177.7(5) .
C5' C4' N9' C8' 0.9(5) .
N3' C4' N9' C10' -3.4(8) .
C5' C4' N9' C10' 175.3(5) .
N7' C8' N9' C4' -0.9(6) .
N7' C8' N9' C10' -175.2(5) .
C11' C10' N9' C4' -119.6(5) .
C11' C10' N9' C8' 53.6(7) .
N7 C8 N9 C4 1.8(6) .
N7 C8 N9 C10 175.3(4) .
N3 C4 N9 C8 177.7(5) .
C5 C4 N9 C8 -2.6(5) .
N3 C4 N9 C10 3.8(8) .
C5 C4 N9 C10 -176.5(4) .
C11 C10 N9 C8 -70.8(6) .
C11 C10 N9 C4 101.7(5) .
O2 C11 O1 Co1 7.1(8) 2_566
C10 C11 O1 Co1 -170.1(3) 2_566
O2' C11' O1' Co1 -4.5(5) 2_757
C10' C11' O1' Co1 170.4(4) 2_757
O1' C11' O2' Co1 4.9(5) 2_757
C10' C11' O2' Co1 -170.1(4) 2_757
C8' N7' Co1 O1W 59.2(4) .
C5' N7' Co1 O1W -145.8(4) .
C8' N7' Co1 O1 150.5(3) 2_566
C5' N7' Co1 O1 -54.6(4) 2_566
C8' N7' Co1 O2' -28.4(4) 2_757
C5' N7' Co1 O2' 126.6(4) 2_757
C8' N7' Co1 N7 -122.4(4) 2_666
C5' N7' Co1 N7 32.6(4) 2_666
C8' N7' Co1 O1' -41.9(5) 2_757
C5' N7' Co1 O1' 113.1(4) 2_757
